data_4067625
loop_
_publ_author_name
'Zhu, Di'
'Janssen, Femke F. B. J.'
'Budzelaar, Peter H. M.'

_publ_contact_author
;
        Peter H.M. Budzelaar
        Department of Chemistry
        University of Manitoba
        Winnipeg, MB R3T 2N2
        Canada
;
_publ_section_title
;
 (Py)2Co(CH2SiMe3)2As an Easily Accessible Source of &#x201C;CoR2&#x201D;
;
_journal_issue 8
_journal_name_full Organometallics
_journal_page_first 1897
_journal_paper_doi 10.1021/om901045s
_journal_volume 29
_journal_year 2010
_chemical_formula_moiety 'C29 H38 Co N3 Si'
_chemical_formula_sum 'C29 H38 Co N3 Si'
_chemical_formula_weight 515.64
_chemical_name_systematic
;
{2,6-bis[1-(2,6-dimethylphenylimino)ethyl]pyridine}
(trimethylsilylmethyl) cobalt(I)
;
_chemical_properties_physical 'air-sensitive, moisture-sensitive'
_space_group_IT_number 11
_symmetry_cell_setting monoclinic
_symmetry_Int_Tables_number 11
_symmetry_space_group_name_Hall '-P 2yb'
_symmetry_space_group_name_H-M 'P 1 21/m 1'
_atom_sites_solution_hydrogens geom
_atom_sites_solution_primary direct
_atom_sites_solution_secondary difmap
_audit_creation_method SHELXL-97
_cell_angle_alpha 90.00
_cell_angle_beta 99.1876(11)
_cell_angle_gamma 90.00
_cell_formula_units_Z 2
_cell_length_a 7.6802(3)
_cell_length_b 21.2770(10)
_cell_length_c 8.5207(4)
_cell_measurement_reflns_used 7851
_cell_measurement_temperature 293(2)
_cell_measurement_theta_max 29.574
_cell_measurement_theta_min 2.4215
_cell_volume 1374.52(11)
_computing_structure_refinement 'SHELXL-97 (Sheldrick, 1997)'
_computing_structure_solution 'SHELXS-97 (Sheldrick, 1990)'
_diffrn_ambient_temperature 293(2)
_diffrn_detector_area_resol_mean 0.0
_diffrn_measured_fraction_theta_full 1.000
_diffrn_measured_fraction_theta_max 1.000
_diffrn_measurement_device_type 'Bruker 4-circle, APEX detector'
_diffrn_measurement_method 'area detector phi and omega scan'
_diffrn_radiation_monochromator graphite
_diffrn_radiation_probe x-ray
_diffrn_radiation_type MoK\a
_diffrn_radiation_wavelength 0.71073
_diffrn_reflns_av_R_equivalents 0.0194
_diffrn_reflns_av_sigmaI/netI 0.0177
_diffrn_reflns_limit_h_max 9
_diffrn_reflns_limit_h_min -9
_diffrn_reflns_limit_k_max 25
_diffrn_reflns_limit_k_min -25
_diffrn_reflns_limit_l_max 10
_diffrn_reflns_limit_l_min -10
_diffrn_reflns_number 9173
_diffrn_reflns_theta_full 25.50
_diffrn_reflns_theta_max 25.50
_diffrn_reflns_theta_min 1.91
_diffrn_source 'fine-focus sealed tube'
_diffrn_standards_decay_% 0.0
_diffrn_standards_interval_count 0
_diffrn_standards_interval_time 0
_diffrn_standards_number 0
_exptl_absorpt_coefficient_mu 0.689
_exptl_absorpt_correction_T_max 0.933
_exptl_absorpt_correction_T_min 0.838
_exptl_absorpt_correction_type multi-scan
_exptl_crystal_colour 'deep purple'
_exptl_crystal_density_diffrn 1.246
_exptl_crystal_density_method 'not measured'
_exptl_crystal_description block
_exptl_crystal_F_000 548
_exptl_crystal_recrystallization_method hexance/toluene
_exptl_crystal_size_max 0.60
_exptl_crystal_size_mid 0.20
_exptl_crystal_size_min 0.10
_refine_diff_density_max 0.393
_refine_diff_density_min -0.174
_refine_diff_density_rms 0.059
_refine_ls_extinction_method none
_refine_ls_goodness_of_fit_ref 1.075
_refine_ls_hydrogen_treatment constr
_refine_ls_matrix_type full
_refine_ls_number_parameters 174
_refine_ls_number_reflns 2634
_refine_ls_number_restraints 0
_refine_ls_restrained_S_all 1.075
_refine_ls_R_factor_all 0.0398
_refine_ls_R_factor_gt 0.0379
_refine_ls_shift/su_max 0.026
_refine_ls_shift/su_mean 0.001
_refine_ls_structure_factor_coef Fsqd
_refine_ls_weighting_details 'calc w=1/[\s^2^(Fo^2^)+(0.0675P)^2^+0.2183P] where P=(Fo^2^+2Fc^2^)/3'
_refine_ls_weighting_scheme calc
_refine_ls_wR_factor_gt 0.0995
_refine_ls_wR_factor_ref 0.1008
_reflns_number_gt 2459
_reflns_number_total 2634
_reflns_threshold_expression I>2sigma(I)
_cod_data_source_file om901045s_si_002.cif
_cod_data_source_block 2dm0m
_cod_original_sg_symbol_H-M 'P 21/m'
_cod_database_code 4067625

loop_
_symmetry_equiv_pos_as_xyz
'x, y, z'
'-x, y+1/2, -z'
'-x, -y, -z'
'x, -y-1/2, z'

loop_
_atom_site_label
_atom_site_type_symbol
_atom_site_fract_x
_atom_site_fract_y
_atom_site_fract_z
_atom_site_U_iso_or_equiv
_atom_site_adp_type
_atom_site_occupancy
_atom_site_symmetry_multiplicity
_atom_site_calc_flag
_atom_site_refinement_flags
Co1 Co 0.68935(4) 0.7500 0.91742(4) 0.03573(14) Uani 1 2 d S
N1 N 0.5865(3) 0.7500 1.0974(2) 0.0376(4) Uani 1 2 d S
N2 N 0.67877(18) 0.66118(7) 0.95193(18) 0.0401(3) Uani 1 1 d .
C1 C 0.6009(2) 0.64302(9) 1.0730(2) 0.0436(4) Uani 1 1 d .
C2 C 0.5384(2) 0.69433(9) 1.1578(2) 0.0414(4) Uani 1 1 d .
C3 C 0.4441(3) 0.69342(10) 1.2835(2) 0.0520(5) Uani 1 1 d .
H1 H 0.4126 0.6555 1.3252 0.062 Uiso 1 1 calc R
C4 C 0.3975(4) 0.7500 1.3464(4) 0.0569(7) Uani 1 2 d S
H2 H 0.3347 0.7500 1.4311 0.068 Uiso 1 2 calc SR
C5 C 0.7523(2) 0.61314(8) 0.8641(2) 0.0441(4) Uani 1 1 d .
C6 C 0.6465(3) 0.58481(10) 0.7344(3) 0.0552(5) Uani 1 1 d .
C7 C 0.9278(3) 0.59555(10) 0.9126(3) 0.0538(5) Uani 1 1 d .
C8 C 0.9971(3) 0.54878(12) 0.8267(4) 0.0729(7) Uani 1 1 d .
H3 H 1.1136 0.5362 0.8569 0.088 Uiso 1 1 calc R
C9 C 0.8958(4) 0.52076(11) 0.6975(4) 0.0789(8) Uani 1 1 d .
H4 H 0.9443 0.4897 0.6410 0.095 Uiso 1 1 calc R
C10 C 0.7226(4) 0.53870(11) 0.6521(3) 0.0734(7) Uani 1 1 d .
H5 H 0.6555 0.5195 0.5646 0.088 Uiso 1 1 calc R
C11 C 0.4562(3) 0.60262(13) 0.6882(3) 0.0714(7) Uani 1 1 d .
H6 H 0.4086 0.5823 0.5902 0.107 Uiso 1 1 calc R
H7 H 0.4467 0.6474 0.6749 0.107 Uiso 1 1 calc R
H8 H 0.3913 0.5896 0.7701 0.107 Uiso 1 1 calc R
C12 C 1.0367(3) 0.62505(13) 1.0554(3) 0.0719(7) Uani 1 1 d .
H9 H 1.0225 0.6699 1.0501 0.108 Uiso 1 1 calc R
H10 H 1.1586 0.6146 1.0573 0.108 Uiso 1 1 calc R
H11 H 0.9987 0.6095 1.1502 0.108 Uiso 1 1 calc R
C13 C 0.5825(3) 0.57631(10) 1.1228(3) 0.0626(6) Uani 1 1 d .
H12 H 0.5911 0.5489 1.0349 0.094 Uiso 1 1 calc R
H13 H 0.4699 0.5707 1.1562 0.094 Uiso 1 1 calc R
H14 H 0.6746 0.5665 1.2094 0.094 Uiso 1 1 calc R
C14 C 0.7354(3) 0.7500 0.6972(3) 0.0443(6) Uani 1 2 d S
H15 H 0.6730 0.7136 0.6479 0.053 Uiso 0.50 1 calc PR
H16 H 0.6730 0.7864 0.6479 0.053 Uiso 0.50 1 calc PR
Si Si 0.95224(10) 0.7500 0.62445(9) 0.0470(2) Uani 1 2 d S
C15 C 0.9678(3) 0.67919(13) 0.4969(3) 0.0724(7) Uani 1 1 d .
H17 H 0.9627 0.6418 0.5592 0.109 Uiso 1 1 calc R
H18 H 1.0772 0.6802 0.4561 0.109 Uiso 1 1 calc R
H19 H 0.8713 0.6793 0.4100 0.109 Uiso 1 1 calc R
C16 C 1.1531(4) 0.7500 0.7794(5) 0.0766(10) Uani 1 2 d S
H20 H 1.1687 0.7091 0.8271 0.115 Uiso 0.50 1 calc PR
H21 H 1.1398 0.7806 0.8595 0.115 Uiso 0.50 1 calc PR
H22 H 1.2544 0.7603 0.7314 0.115 Uiso 0.50 1 calc PR

loop_
_atom_site_aniso_label
_atom_site_aniso_U_11
_atom_site_aniso_U_22
_atom_site_aniso_U_33
_atom_site_aniso_U_23
_atom_site_aniso_U_13
_atom_site_aniso_U_12
Co1 0.0413(2) 0.0302(2) 0.0378(2) 0.000 0.01270(14) 0.000
N1 0.0424(10) 0.0358(11) 0.0365(10) 0.000 0.0120(8) 0.000
N2 0.0460(8) 0.0315(7) 0.0441(8) -0.0015(6) 0.0109(6) -0.0007(6)
C1 0.0498(9) 0.0348(9) 0.0475(10) 0.0041(8) 0.0116(8) -0.0034(8)
C2 0.0447(9) 0.0382(9) 0.0427(9) 0.0032(7) 0.0107(7) -0.0021(7)
C3 0.0589(11) 0.0530(12) 0.0472(11) 0.0064(9) 0.0179(9) -0.0062(9)
C4 0.0614(17) 0.0657(19) 0.0486(16) 0.000 0.0240(13) 0.000
C5 0.0537(10) 0.0310(9) 0.0505(10) 0.0006(8) 0.0173(8) -0.0009(7)
C6 0.0709(12) 0.0389(10) 0.0586(13) -0.0075(9) 0.0186(10) -0.0084(9)
C7 0.0597(11) 0.0424(11) 0.0632(13) 0.0102(9) 0.0214(10) 0.0087(9)
C8 0.0782(15) 0.0555(13) 0.0935(19) 0.0169(13) 0.0393(14) 0.0241(12)
C9 0.117(2) 0.0449(12) 0.0870(18) -0.0032(13) 0.0546(17) 0.0142(14)
C10 0.111(2) 0.0476(13) 0.0684(15) -0.0174(11) 0.0339(14) -0.0138(13)
C11 0.0679(14) 0.0733(16) 0.0708(15) -0.0100(13) 0.0043(12) -0.0210(12)
C12 0.0602(13) 0.0730(16) 0.0796(17) 0.0128(13) 0.0021(12) 0.0059(12)
C13 0.0810(15) 0.0386(11) 0.0737(15) 0.0072(10) 0.0297(12) -0.0023(10)
C14 0.0485(13) 0.0449(14) 0.0417(14) 0.000 0.0142(11) 0.000
Si 0.0523(4) 0.0446(4) 0.0481(4) 0.000 0.0203(3) 0.000
C15 0.0794(15) 0.0651(15) 0.0819(17) -0.0219(13) 0.0408(13) -0.0062(12)
C16 0.0577(18) 0.096(3) 0.077(2) 0.000 0.0130(17) 0.000

loop_
_atom_type_symbol
_atom_type_description
_atom_type_scat_dispersion_real
_atom_type_scat_dispersion_imag
_atom_type_scat_source
C C 0.0033 0.0016 'International Tables Vol C Tables 4.2.6.8 and 6.1.1.4'
H H 0.0000 0.0000 'International Tables Vol C Tables 4.2.6.8 and 6.1.1.4'
N N 0.0061 0.0033 'International Tables Vol C Tables 4.2.6.8 and 6.1.1.4'
Si Si 0.0817 0.0704 'International Tables Vol C Tables 4.2.6.8 and 6.1.1.4'
Co Co 0.3494 0.9721 'International Tables Vol C Tables 4.2.6.8 and 6.1.1.4'

loop_
_geom_angle_atom_site_label_1
_geom_angle_atom_site_label_2
_geom_angle_atom_site_label_3
_geom_angle
_geom_angle_site_symmetry_1
_geom_angle_site_symmetry_3
N1 Co1 N2 80.63(5) . .
N1 Co1 N2 80.63(5) . 4_575
N2 Co1 N2 160.94(9) . 4_575
N1 Co1 C14 165.07(10) . .
N2 Co1 C14 99.50(5) . .
N2 Co1 C14 99.50(5) 4_575 .
C2 N1 C2 120.3(2) . 4_575
C2 N1 Co1 119.56(11) . .
C2 N1 Co1 119.56(11) 4_575 .
C1 N2 C5 117.45(15) . .
C1 N2 Co1 116.17(12) . .
C5 N2 Co1 126.33(12) . .
N2 C1 C2 113.45(16) . .
N2 C1 C13 124.82(18) . .
C2 C1 C13 121.70(17) . .
N1 C2 C3 120.62(18) . .
N1 C2 C1 109.78(16) . .
C3 C2 C1 129.60(18) . .
C2 C3 C4 119.0(2) . .
C3 C4 C3 120.4(3) . 4_575
C7 C5 C6 122.00(19) . .
C7 C5 N2 118.56(17) . .
C6 C5 N2 119.44(17) . .
C10 C6 C5 117.7(2) . .
C10 C6 C11 121.2(2) . .
C5 C6 C11 121.12(19) . .
C8 C7 C5 117.9(2) . .
C8 C7 C12 121.0(2) . .
C5 C7 C12 121.01(19) . .
C9 C8 C7 121.0(2) . .
C8 C9 C10 120.1(2) . .
C9 C10 C6 121.3(2) . .
Si C14 Co1 128.55(15) . .
C16 Si C14 116.51(15) . .
C16 Si C15 106.79(11) . .
C14 Si C15 109.60(9) . .
C16 Si C15 106.79(11) . 4_575
C14 Si C15 109.60(9) . 4_575
C15 Si C15 107.13(18) . 4_575

loop_
_geom_bond_atom_site_label_1
_geom_bond_atom_site_label_2
_geom_bond_distance
_geom_bond_site_symmetry_2
Co1 N1 1.834(2) .
Co1 N2 1.9164(15) .
Co1 N2 1.9165(15) 4_575
Co1 C14 1.964(3) .
N1 C2 1.365(2) .
N1 C2 1.366(2) 4_575
N2 C1 1.330(2) .
N2 C5 1.435(2) .
C1 C2 1.434(3) .
C1 C13 1.495(3) .
C2 C3 1.386(3) .
C3 C4 1.387(3) .
C4 C3 1.387(3) 4_575
C5 C7 1.396(3) .
C5 C6 1.399(3) .
C6 C10 1.388(3) .
C6 C11 1.500(3) .
C7 C8 1.391(3) .
C7 C12 1.500(3) .
C8 C9 1.378(4) .
C9 C10 1.378(4) .
C14 Si 1.867(3) .
Si C16 1.863(4) .
Si C15 1.873(2) .
Si C15 1.873(2) 4_575
